data_2239573
loop_
_publ_author_name
'Chen, Shao-Yuan'
'Zhang, Ya-Ping'
'Huang, Bing'
'Yu, Jia-Jun'
'Shi, Wei-Yong'

_publ_section_title
;
 1-Cyclohexyl-6,7-dimethoxy-1,4-dihydronaphthalene
;
_journal_coeditor_code XU5788
_journal_issue 6
_journal_name_full 'Acta Crystallographica Section E'
_journal_page_first o671
_journal_paper_doi 10.1107/S1600536814010204
_journal_volume 70
_journal_year 2014
_chemical_formula_iupac 'C18 H24 O2'
_chemical_formula_moiety 'C18 H24 O2'
_chemical_formula_sum 'C18 H24 O2'
_chemical_formula_weight 272.37
_chemical_melting_point 423
_chemical_name_systematic
;
1-Cyclohexyl-6,7-dimethoxy-1,4-dihydronaphthalene
;
_space_group_IT_number 4
_symmetry_cell_setting monoclinic
_symmetry_space_group_name_Hall 'P 2yb'
_symmetry_space_group_name_H-M 'P 1 21 1'
_atom_sites_solution_hydrogens geom
_atom_sites_solution_primary direct
_atom_sites_solution_secondary difmap
_audit_creation_method SHELXL-97
_cell_angle_alpha 90.00
_cell_angle_beta 104.241(5)
_cell_angle_gamma 90.00
_cell_formula_units_Z 2
_cell_length_a 9.0635(4)
_cell_length_b 6.3973(3)
_cell_length_c 13.9872(7)
_cell_measurement_reflns_used 5062
_cell_measurement_temperature 294(2)
_cell_measurement_theta_max 67.6
_cell_measurement_theta_min 3.2
_cell_volume 786.08(7)
_computing_cell_refinement 'CrysAlis PRO (Agilent, 2012)'
_computing_data_collection 'CrysAlis PRO (Agilent, 2012)'
_computing_data_reduction 'CrysAlis PRO (Agilent, 2012)'
_computing_molecular_graphics 'SHELXTL (Sheldrick, 2008)'
_computing_publication_material 'SHELXTL (Sheldrick, 2008)'
_computing_structure_refinement 'SHELXTL (Sheldrick, 2008)'
_computing_structure_solution 'SHELXTL (Sheldrick, 2008)'
_diffrn_ambient_temperature 294(2)
_diffrn_measured_fraction_theta_full 0.985
_diffrn_measured_fraction_theta_max 0.985
_diffrn_measurement_device_type 'Agilent Xcalibur (Atlas, Gemini ultra)'
_diffrn_measurement_method '\w scans'
_diffrn_radiation_monochromator graphite
_diffrn_radiation_source 'fine-focus sealed tube'
_diffrn_radiation_type CuK\a
_diffrn_radiation_wavelength 1.54180
_diffrn_reflns_av_R_equivalents 0.0266
_diffrn_reflns_av_sigmaI/netI 0.0276
_diffrn_reflns_limit_h_max 10
_diffrn_reflns_limit_h_min -10
_diffrn_reflns_limit_k_max 7
_diffrn_reflns_limit_k_min -7
_diffrn_reflns_limit_l_max 16
_diffrn_reflns_limit_l_min -16
_diffrn_reflns_number 5062
_diffrn_reflns_theta_full 67.55
_diffrn_reflns_theta_max 67.55
_diffrn_reflns_theta_min 3.26
_diffrn_standards_decay_% 0
_diffrn_standards_interval_count 0
_diffrn_standards_interval_time 0
_diffrn_standards_number 0
_exptl_absorpt_coefficient_mu 0.570
_exptl_absorpt_correction_T_max 0.85
_exptl_absorpt_correction_T_min 0.76
_exptl_absorpt_correction_type multi-scan
_exptl_absorpt_process_details '(CrysAlis PRO; Agilent, 2012)'
_exptl_crystal_colour colourless
_exptl_crystal_density_diffrn 1.151
_exptl_crystal_density_method 'not measured'
_exptl_crystal_description needle
_exptl_crystal_F_000 296
_exptl_crystal_size_max 0.28
_exptl_crystal_size_mid 0.15
_exptl_crystal_size_min 0.12
_refine_diff_density_max 0.104
_refine_diff_density_min -0.095
_refine_ls_extinction_coef 0.0191(17)
_refine_ls_extinction_expression Fc^*^=kFc[1+0.001xFc^2^\l^3^/sin(2\q)]^-1/4^
_refine_ls_extinction_method 'SHELXTL (Sheldrick, 2008)'
_refine_ls_goodness_of_fit_ref 1.038
_refine_ls_hydrogen_treatment constr
_refine_ls_matrix_type full
_refine_ls_number_parameters 184
_refine_ls_number_reflns 2737
_refine_ls_number_restraints 1
_refine_ls_restrained_S_all 1.038
_refine_ls_R_factor_all 0.0475
_refine_ls_R_factor_gt 0.0386
_refine_ls_shift/su_max 0.000
_refine_ls_shift/su_mean 0.000
_refine_ls_structure_factor_coef Fsqd
_refine_ls_weighting_details 'calc w=1/[\s^2^(Fo^2^)+(0.0621P)^2^+0.0278P] where P=(Fo^2^+2Fc^2^)/3'
_refine_ls_weighting_scheme calc
_refine_ls_wR_factor_gt 0.1041
_refine_ls_wR_factor_ref 0.1137
_reflns_number_gt 2318
_reflns_number_total 2737
_reflns_threshold_expression I>2sigma(I)
_cod_data_source_file xu5788sup1.cif
_cod_data_source_block I
_cod_original_cell_volume 786.08(6)
_cod_original_sg_symbol_H-M 'P 21'
_cod_database_code 2239573
_cod_database_fobs_code 2239573

loop_
_symmetry_equiv_pos_as_xyz
'x, y, z'
'-x, y+1/2, -z'

loop_
_atom_site_type_symbol
_atom_site_label
_atom_site_fract_x
_atom_site_fract_y
_atom_site_fract_z
_atom_site_U_iso_or_equiv
_atom_site_adp_type
_atom_site_calc_flag
_atom_site_refinement_flags
_atom_site_occupancy
_atom_site_symmetry_multiplicity
O O1 0.67571(16) 0.5524(2) 0.46174(9) 0.0672(4) Uani d . 1 1
O O2 0.83494(17) 0.8807(2) 0.52180(12) 0.0718(4) Uani d . 1 1
C C1 0.2221(5) 0.3458(6) 0.8467(4) 0.1353(15) Uani d . 1 1
H H1A 0.2527 0.3728 0.9170 0.162 Uiso calc R 1 1
H H1B 0.1118 0.3393 0.8273 0.162 Uiso calc R 1 1
C C2 0.2869(5) 0.1400(6) 0.8249(3) 0.1189(12) Uani d . 1 1
H H2A 0.2463 0.1053 0.7559 0.143 Uiso calc R 1 1
H H2B 0.2559 0.0314 0.8642 0.143 Uiso calc R 1 1
C C3 0.4597(4) 0.1463(4) 0.8472(2) 0.0911(8) Uani d . 1 1
H H3A 0.4972 0.0133 0.8296 0.109 Uiso calc R 1 1
H H3B 0.5010 0.1678 0.9173 0.109 Uiso calc R 1 1
C C4 0.5140(3) 0.3217(3) 0.78985(15) 0.0649(5) Uani d . 1 1
H H4 0.4671 0.2958 0.7199 0.078 Uiso calc R 1 1
C C5 0.4514(3) 0.5281(4) 0.8149(2) 0.0806(6) Uani d . 1 1
H H5A 0.4832 0.6389 0.7771 0.097 Uiso calc R 1 1
H H5B 0.4921 0.5582 0.8843 0.097 Uiso calc R 1 1
C C6 0.2766(4) 0.5223(6) 0.7919(3) 0.1258(13) Uani d . 1 1
H H6A 0.2393 0.6543 0.8107 0.151 Uiso calc R 1 1
H H6B 0.2357 0.5039 0.7215 0.151 Uiso calc R 1 1
C C7 0.6876(3) 0.3242(3) 0.80090(15) 0.0650(5) Uani d . 1 1
H H7 0.7156 0.1848 0.7823 0.078 Uiso calc R 1 1
C C8 0.7775(3) 0.3614(5) 0.90618(18) 0.0876(8) Uani d . 1 1
H H8 0.7745 0.2588 0.9528 0.105 Uiso calc R 1 1
C C9 0.8597(3) 0.5300(6) 0.93588(19) 0.0947(9) Uani d . 1 1
H H9 0.9077 0.5409 1.0026 0.114 Uiso calc R 1 1
C C10 0.8806(3) 0.7015(5) 0.87079(18) 0.0859(8) Uani d . 1 1
H H10A 0.9882 0.7343 0.8837 0.103 Uiso calc R 1 1
H H10B 0.8287 0.8247 0.8865 0.103 Uiso calc R 1 1
C C11 0.8579(2) 0.7884(3) 0.69386(17) 0.0616(5) Uani d . 1 1
H H11 0.9169 0.9059 0.7159 0.074 Uiso calc R 1 1
C C12 0.8086(2) 0.7530(3) 0.59475(15) 0.0552(5) Uani d . 1 1
C C13 0.72044(19) 0.5754(3) 0.56185(13) 0.0501(4) Uani d . 1 1
C C14 0.6851(2) 0.4408(3) 0.62918(14) 0.0514(4) Uani d . 1 1
H H14 0.6274 0.3224 0.6068 0.062 Uiso calc R 1 1
C C15 0.7338(2) 0.4775(3) 0.73125(14) 0.0539(5) Uani d . 1 1
C C16 0.8218(2) 0.6528(3) 0.76285(14) 0.0610(5) Uani d . 1 1
C C17 0.5812(3) 0.3808(4) 0.42523(17) 0.0823(7) Uani d . 1 1
H H17A 0.5560 0.3826 0.3544 0.123 Uiso calc R 1 1
H H17B 0.4896 0.3895 0.4478 0.123 Uiso calc R 1 1
H H17C 0.6336 0.2532 0.4485 0.123 Uiso calc R 1 1
C C18 0.9424(3) 1.0441(4) 0.5498(2) 0.0919(8) Uani d . 1 1
H H18A 0.9578 1.1121 0.4919 0.138 Uiso calc R 1 1
H H18B 1.0373 0.9872 0.5870 0.138 Uiso calc R 1 1
H H18C 0.9051 1.1436 0.5896 0.138 Uiso calc R 1 1

loop_
_atom_site_aniso_label
_atom_site_aniso_U_11
_atom_site_aniso_U_22
_atom_site_aniso_U_33
_atom_site_aniso_U_12
_atom_site_aniso_U_13
_atom_site_aniso_U_23
O1 0.0746(9) 0.0747(10) 0.0547(7) -0.0196(8) 0.0205(6) -0.0016(7)
O2 0.0705(8) 0.0596(9) 0.0941(11) -0.0131(7) 0.0367(7) 0.0036(8)
C1 0.136(3) 0.106(3) 0.203(4) -0.003(2) 0.117(3) 0.007(3)
C2 0.154(3) 0.091(2) 0.141(3) -0.035(2) 0.092(2) -0.010(2)
C3 0.140(2) 0.0570(13) 0.0913(17) -0.0017(15) 0.0577(16) 0.0064(12)
C4 0.0840(13) 0.0572(11) 0.0592(11) 0.0032(10) 0.0287(10) 0.0082(9)
C5 0.0939(16) 0.0562(12) 0.1033(17) 0.0071(12) 0.0465(13) 0.0113(12)
C6 0.097(2) 0.102(2) 0.202(4) 0.015(2) 0.081(2) 0.028(3)
C7 0.0811(13) 0.0583(11) 0.0562(11) 0.0179(11) 0.0183(9) 0.0064(9)
C8 0.0953(17) 0.103(2) 0.0590(13) 0.0274(17) 0.0093(12) 0.0216(14)
C9 0.0919(18) 0.123(3) 0.0570(12) 0.0246(19) -0.0047(12) -0.0068(17)
C10 0.0874(16) 0.094(2) 0.0661(14) 0.0091(15) 0.0004(11) -0.0205(14)
C11 0.0474(9) 0.0562(12) 0.0812(13) -0.0035(8) 0.0157(9) -0.0141(10)
C12 0.0431(8) 0.0527(10) 0.0743(12) 0.0006(8) 0.0229(8) -0.0012(9)
C13 0.0449(9) 0.0532(10) 0.0545(10) -0.0011(7) 0.0169(7) -0.0041(8)
C14 0.0488(9) 0.0498(10) 0.0570(10) -0.0028(8) 0.0157(8) -0.0043(8)
C15 0.0546(10) 0.0544(11) 0.0532(10) 0.0115(8) 0.0140(8) -0.0018(8)
C16 0.0533(10) 0.0637(12) 0.0623(11) 0.0095(9) 0.0070(9) -0.0139(10)
C17 0.0982(16) 0.0818(16) 0.0584(12) -0.0295(14) 0.0032(11) -0.0050(11)
C18 0.0838(16) 0.0603(14) 0.146(2) -0.0186(13) 0.0553(16) -0.0067(15)

loop_
_atom_type_symbol
_atom_type_description
_atom_type_scat_dispersion_real
_atom_type_scat_dispersion_imag
_atom_type_scat_source
C C 0.0181 0.0091 'International Tables Vol C Tables 4.2.6.8 and 6.1.1.4'
H H 0.0000 0.0000 'International Tables Vol C Tables 4.2.6.8 and 6.1.1.4'
O O 0.0492 0.0322 'International Tables Vol C Tables 4.2.6.8 and 6.1.1.4'

loop_
_geom_angle_atom_site_label_1
_geom_angle_atom_site_label_2
_geom_angle_atom_site_label_3
_geom_angle
C13 O1 C17 117.13(16)
C12 O2 C18 117.82(19)
C2 C1 C6 111.0(3)
C2 C1 H1A 109.4
C6 C1 H1A 109.4
C2 C1 H1B 109.4
C6 C1 H1B 109.4
H1A C1 H1B 108.0
C1 C2 C3 111.7(3)
C1 C2 H2A 109.3
C3 C2 H2A 109.3
C1 C2 H2B 109.3
C3 C2 H2B 109.3
H2A C2 H2B 107.9
C2 C3 C4 111.1(2)
C2 C3 H3A 109.4
C4 C3 H3A 109.4
C2 C3 H3B 109.4
C4 C3 H3B 109.4
H3A C3 H3B 108.0
C5 C4 C3 109.39(18)
C5 C4 C7 113.54(19)
C3 C4 C7 114.01(19)
C5 C4 H4 106.4
C3 C4 H4 106.4
C7 C4 H4 106.4
C4 C5 C6 110.9(3)
C4 C5 H5A 109.5
C6 C5 H5A 109.5
C4 C5 H5B 109.5
C6 C5 H5B 109.5
H5A C5 H5B 108.0
C1 C6 C5 111.1(3)
C1 C6 H6A 109.4
C5 C6 H6A 109.4
C1 C6 H6B 109.4
C5 C6 H6B 109.4
H6A C6 H6B 108.0
C15 C7 C8 110.8(2)
C15 C7 C4 112.31(16)
C8 C7 C4 112.98(18)
C15 C7 H7 106.8
C8 C7 H7 106.8
C4 C7 H7 106.8
C9 C8 C7 124.2(2)
C9 C8 H8 117.9
C7 C8 H8 117.9
C8 C9 C10 124.4(2)
C8 C9 H9 117.8
C10 C9 H9 117.8
C9 C10 C16 113.5(2)
C9 C10 H10A 108.9
C16 C10 H10A 108.9
C9 C10 H10B 108.9
C16 C10 H10B 108.9
H10A C10 H10B 107.7
C12 C11 C16 121.65(18)
C12 C11 H11 119.2
C16 C11 H11 119.2
C11 C12 O2 125.58(18)
C11 C12 C13 119.05(17)
O2 C12 C13 115.35(16)
O1 C13 C14 125.16(16)
O1 C13 C12 115.19(15)
C14 C13 C12 119.65(16)
C13 C14 C15 121.65(17)
C13 C14 H14 119.2
C15 C14 H14 119.2
C16 C15 C14 118.14(17)
C16 C15 C7 123.28(18)
C14 C15 C7 118.58(17)
C15 C16 C11 119.85(17)
C15 C16 C10 121.5(2)
C11 C16 C10 118.7(2)
O1 C17 H17A 109.5
O1 C17 H17B 109.5
H17A C17 H17B 109.5
O1 C17 H17C 109.5
H17A C17 H17C 109.5
H17B C17 H17C 109.5
O2 C18 H18A 109.5
O2 C18 H18B 109.5
H18A C18 H18B 109.5
O2 C18 H18C 109.5
H18A C18 H18C 109.5
H18B C18 H18C 109.5

loop_
_geom_bond_atom_site_label_1
_geom_bond_atom_site_label_2
_geom_bond_distance
O1 C13 1.367(2)
O1 C17 1.409(3)
O2 C12 1.373(2)
O2 C18 1.417(3)
C1 C2 1.503(5)
C1 C6 1.514(5)
C1 H1A 0.9700
C1 H1B 0.9700
C2 C3 1.520(5)
C2 H2A 0.9700
C2 H2B 0.9700
C3 C4 1.529(3)
C3 H3A 0.9700
C3 H3B 0.9700
C4 C5 1.512(3)
C4 C7 1.543(3)
C4 H4 0.9800
C5 C6 1.537(4)
C5 H5A 0.9700
C5 H5B 0.9700
C6 H6A 0.9700
C6 H6B 0.9700
C7 C15 1.512(3)
C7 C8 1.516(3)
C7 H7 0.9800
C8 C9 1.318(4)
C8 H8 0.9300
C9 C10 1.468(5)
C9 H9 0.9300
C10 C16 1.505(3)
C10 H10A 0.9700
C10 H10B 0.9700
C11 C12 1.367(3)
C11 C16 1.395(3)
C11 H11 0.9300
C12 C13 1.400(3)
C13 C14 1.371(3)
C14 C15 1.406(3)
C14 H14 0.9300
C15 C16 1.384(3)
C17 H17A 0.9600
C17 H17B 0.9600
C17 H17C 0.9600
C18 H18A 0.9600
C18 H18B 0.9600
C18 H18C 0.9600

loop_
_geom_hbond_atom_site_label_D
_geom_hbond_atom_site_label_H
_geom_hbond_atom_site_label_A
_geom_hbond_site_symmetry_A
_geom_hbond_distance_DH
_geom_hbond_distance_HA
_geom_hbond_distance_DA
_geom_hbond_angle_DHA
C18 H18A O2 2_756 0.96 2.59 3.272(3) 129
